data_2220799
loop_
_publ_author_name
'Ng, Seik Weng'

_publ_section_title
;
 Low-temperature redetermination of tribenzylchloridotin(IV)
;
_journal_coeditor_code HB2901
_journal_issue 2
_journal_name_full 'Acta Crystallographica Section E'
_journal_page_first m238
_journal_paper_doi 10.1107/S160053680900289X
_journal_volume 65
_journal_year 2009
_chemical_formula_iupac '[Sn (C7 H7)3 Cl]'
_chemical_formula_moiety 'C21 H21 Cl Sn'
_chemical_formula_sum 'C21 H21 Cl Sn'
_chemical_formula_weight 427.52
_chemical_name_systematic
;
tribenzylchloridotin(IV)
;
_space_group_IT_number 146
_symmetry_cell_setting trigonal
_symmetry_space_group_name_Hall 'R 3'
_symmetry_space_group_name_H-M 'R 3 :H'
_atom_sites_solution_hydrogens geom
_atom_sites_solution_primary direct
_atom_sites_solution_secondary difmap
_audit_creation_method SHELXL-97
_cell_angle_alpha 90.00
_cell_angle_beta 90.00
_cell_angle_gamma 120.00
_cell_formula_units_Z 6
_cell_length_a 16.7985(2)
_cell_length_b 16.7985
_cell_length_c 11.6875(2)
_cell_measurement_reflns_used 5172
_cell_measurement_temperature 100(2)
_cell_measurement_theta_max 28.3
_cell_measurement_theta_min 2.4
_cell_volume 2856.23(6)
_computing_cell_refinement 'SAINT (Bruker, 2007)'
_computing_data_collection 'APEX2 (Bruker, 2007)'
_computing_data_reduction 'SAINT (Bruker, 2007)'
_computing_molecular_graphics 'X-SEED (Barbour, 2001)'
_computing_publication_material 'publCIF (Westrip, 2009)'
_computing_structure_refinement 'SHELXL97 (Sheldrick, 2008)'
_computing_structure_solution 'SHELXS97 (Sheldrick, 2008)'
_diffrn_ambient_temperature 100(2)
_diffrn_measured_fraction_theta_full 1.000
_diffrn_measured_fraction_theta_max 1.000
_diffrn_measurement_device_type 'Bruker SMART APEX'
_diffrn_measurement_method \w
_diffrn_radiation_monochromator graphite
_diffrn_radiation_source 'fine-focus sealed tube'
_diffrn_radiation_type MoK\a
_diffrn_radiation_wavelength 0.71073
_diffrn_reflns_av_R_equivalents 0.0144
_diffrn_reflns_av_sigmaI/netI 0.0147
_diffrn_reflns_limit_h_max 21
_diffrn_reflns_limit_h_min -21
_diffrn_reflns_limit_k_max 21
_diffrn_reflns_limit_k_min -21
_diffrn_reflns_limit_l_max 14
_diffrn_reflns_limit_l_min -15
_diffrn_reflns_number 9077
_diffrn_reflns_theta_full 27.46
_diffrn_reflns_theta_max 27.46
_diffrn_reflns_theta_min 2.24
_diffrn_standards_decay_% 0
_diffrn_standards_interval_count 0
_diffrn_standards_interval_time 0
_diffrn_standards_number 0
_exptl_absorpt_coefficient_mu 1.479
_exptl_absorpt_correction_T_max 0.917
_exptl_absorpt_correction_T_min 0.589
_exptl_absorpt_correction_type multi-scan
_exptl_absorpt_process_details '(SADABS; Sheldrick, 1996)'
_exptl_crystal_colour colorless
_exptl_crystal_density_diffrn 1.491
_exptl_crystal_density_method 'not measured'
_exptl_crystal_description prism
_exptl_crystal_F_000 1284
_exptl_crystal_size_max 0.40
_exptl_crystal_size_mid 0.08
_exptl_crystal_size_min 0.06
_refine_diff_density_max 0.526
_refine_diff_density_min -0.253
_refine_ls_abs_structure_details 'Flack (1983), 1372 Fridel pairs'
_refine_ls_abs_structure_Flack -0.01(4)
_refine_ls_extinction_method none
_refine_ls_goodness_of_fit_ref 1.073
_refine_ls_hydrogen_treatment constr
_refine_ls_matrix_type full
_refine_ls_number_parameters 139
_refine_ls_number_reflns 2737
_refine_ls_number_restraints 1
_refine_ls_restrained_S_all 1.072
_refine_ls_R_factor_all 0.0300
_refine_ls_R_factor_gt 0.0263
_refine_ls_shift/su_max 0.001
_refine_ls_shift/su_mean 0.001
_refine_ls_structure_factor_coef Fsqd
_refine_ls_weighting_details 'calc w=1/[\s^2^(Fo^2^)+(0.0515P)^2^+0.375P] where P=(Fo^2^+2Fc^2^)/3'
_refine_ls_weighting_scheme calc
_refine_ls_wR_factor_gt 0.0693
_refine_ls_wR_factor_ref 0.0743
_reflns_number_gt 2431
_reflns_number_total 2737
_reflns_threshold_expression I>2\s(I)
_cod_data_source_file hb2901.cif
_cod_data_source_block I
_cod_original_sg_symbol_H-M 'R 3'
_cod_database_code 2220799
_cod_database_fobs_code 2220799

loop_
_symmetry_equiv_pos_as_xyz
'x, y, z'
'-y, x-y, z'
'-x+y, -x, z'
'x+2/3, y+1/3, z+1/3'
'-y+2/3, x-y+1/3, z+1/3'
'-x+y+2/3, -x+1/3, z+1/3'
'x+1/3, y+2/3, z+2/3'
'-y+1/3, x-y+2/3, z+2/3'
'-x+y+1/3, -x+2/3, z+2/3'

loop_
_atom_site_type_symbol
_atom_site_label
_atom_site_fract_x
_atom_site_fract_y
_atom_site_fract_z
_atom_site_U_iso_or_equiv
_atom_site_adp_type
_atom_site_calc_flag
_atom_site_refinement_flags
_atom_site_occupancy
_atom_site_disorder_assembly
_atom_site_disorder_group
Sn Sn1 0.3333 0.6667 0.500000(15) 0.01587(10) Uani d S 1 . .
Sn Sn2 0.3333 0.6667 1.00289(2) 0.01945(10) Uani d S 1 . .
Cl Cl1 0.3333 0.6667 0.29532(14) 0.0388(4) Uani d S 1 . .
Cl Cl2 0.3333 0.6667 0.79730(13) 0.0364(4) Uani d S 1 . .
C C1 0.4692(2) 0.7751(2) 0.5415(3) 0.0231(6) Uani d . 1 . .
H H1A 0.4805 0.7730 0.6242 0.028 Uiso calc R 1 . .
H H1B 0.5149 0.7659 0.4988 0.028 Uiso calc R 1 . .
C C2 0.4812(2) 0.8672(2) 0.5120(3) 0.0214(6) Uani d . 1 . .
C C3 0.5272(2) 0.9129(2) 0.4134(3) 0.0353(7) Uani d . 1 . .
H H3 0.5524 0.8858 0.3646 0.042 Uiso calc R 1 . .
C C4 0.5369(3) 0.9971(2) 0.3847(3) 0.0475(9) Uani d . 1 . .
H H4 0.5686 1.0272 0.3167 0.057 Uiso calc R 1 . .
C C5 0.5008(3) 1.0378(2) 0.4544(4) 0.0438(8) Uani d . 1 . .
H H5 0.5070 1.0954 0.4344 0.053 Uiso calc R 1 . .
C C6 0.4552(2) 0.9929(2) 0.5546(4) 0.0361(8) Uani d . 1 . .
H H6 0.4305 1.0204 0.6034 0.043 Uiso calc R 1 . .
C C7 0.4456(2) 0.9089(2) 0.5831(3) 0.0283(7) Uani d . 1 . .
H H7 0.4146 0.8791 0.6516 0.034 Uiso calc R 1 . .
C C8 0.4652(2) 0.7841(2) 1.0378(3) 0.0269(7) Uani d . 1 . .
H H8A 0.4828 0.7815 1.1180 0.032 Uiso calc R 1 . .
H H8B 0.5119 0.7831 0.9871 0.032 Uiso calc R 1 . .
C C9 0.4632(2) 0.8710(2) 1.0191(3) 0.0259(6) Uani d . 1 . .
C C10 0.4869(2) 0.9179(2) 0.9159(3) 0.0417(8) Uani d . 1 . .
H H10 0.5076 0.8957 0.8546 0.050 Uiso calc R 1 . .
C C11 0.4811(3) 0.9968(2) 0.9002(4) 0.0531(10) Uani d . 1 . .
H H11 0.4966 1.0271 0.8281 0.064 Uiso calc R 1 . .
C C12 0.4528(2) 1.0317(2) 0.9886(4) 0.0482(9) Uani d . 1 . .
H H12 0.4500 1.0863 0.9784 0.058 Uiso calc R 1 . .
C C13 0.4288(2) 0.9860(2) 1.0914(4) 0.0401(8) Uani d . 1 . .
H H13 0.4091 1.0091 1.1527 0.048 Uiso calc R 1 . .
C C14 0.4331(2) 0.9067(2) 1.1065(3) 0.0311(7) Uani d . 1 . .
H H14 0.4151 0.8756 1.1779 0.037 Uiso calc R 1 . .

loop_
_atom_site_aniso_label
_atom_site_aniso_U_11
_atom_site_aniso_U_22
_atom_site_aniso_U_33
_atom_site_aniso_U_12
_atom_site_aniso_U_13
_atom_site_aniso_U_23
Sn1 0.01588(11) 0.01588(11) 0.01586(17) 0.00794(5) 0.000 0.000
Sn2 0.02122(12) 0.02122(12) 0.01592(18) 0.01061(6) 0.000 0.000
Cl1 0.0498(6) 0.0498(6) 0.0167(5) 0.0249(3) 0.000 0.000
Cl2 0.0470(6) 0.0470(6) 0.0152(5) 0.0235(3) 0.000 0.000
C1 0.0191(14) 0.0214(14) 0.0274(14) 0.0092(11) -0.0005(11) 0.0038(11)
C2 0.0192(13) 0.0178(13) 0.0233(13) 0.0062(11) -0.0037(11) 0.0006(10)
C3 0.0457(19) 0.0255(15) 0.0277(14) 0.0125(14) 0.0090(14) 0.0008(11)
C4 0.070(2) 0.0274(16) 0.0344(19) 0.0163(18) 0.0067(16) 0.0085(13)
C5 0.055(2) 0.0231(15) 0.050(2) 0.0179(17) -0.0140(17) -0.0011(14)
C6 0.0319(18) 0.0280(15) 0.048(2) 0.0150(14) -0.0070(14) -0.0085(14)
C7 0.0225(14) 0.0270(15) 0.0302(16) 0.0086(12) -0.0012(11) -0.0059(12)
C8 0.0231(15) 0.0284(16) 0.0276(15) 0.0116(13) 0.0011(12) -0.0012(12)
C9 0.0246(14) 0.0281(15) 0.0208(12) 0.0100(12) -0.0025(11) -0.0030(11)
C10 0.047(2) 0.0328(17) 0.0280(15) 0.0066(16) 0.0013(14) 0.0007(13)
C11 0.063(2) 0.0353(19) 0.0365(19) 0.0064(18) -0.0148(17) 0.0104(15)
C12 0.049(2) 0.0255(16) 0.063(2) 0.0138(17) -0.0256(18) -0.0023(16)
C13 0.0374(18) 0.0338(18) 0.050(2) 0.0181(15) -0.0076(15) -0.0067(15)
C14 0.0300(16) 0.0278(15) 0.0299(16) 0.0103(13) 0.0012(12) -0.0008(12)

loop_
_atom_type_symbol
_atom_type_description
_atom_type_scat_dispersion_real
_atom_type_scat_dispersion_imag
_atom_type_scat_source
C C 0.0033 0.0016 'International Tables Vol C Tables 4.2.6.8 and 6.1.1.4'
H H 0.0000 0.0000 'International Tables Vol C Tables 4.2.6.8 and 6.1.1.4'
Cl Cl 0.1484 0.1585 'International Tables Vol C Tables 4.2.6.8 and 6.1.1.4'
Sn Sn -0.6537 1.4246 'International Tables Vol C Tables 4.2.6.8 and 6.1.1.4'

loop_
_geom_angle_atom_site_label_1
_geom_angle_atom_site_label_2
_geom_angle_atom_site_label_3
_geom_angle_site_symmetry_1
_geom_angle_site_symmetry_3
_geom_angle
_geom_angle_publ_flag
C1 Sn1 C1 2_665 . 115.06(6) ?
C1 Sn1 C1 2_665 3_565 115.06(7) ?
C1 Sn1 C1 . 3_565 115.06(6) ?
C1 Sn1 Cl1 2_665 . 103.05(9) ?
C1 Sn1 Cl1 . . 103.05(9) ?
C1 Sn1 Cl1 3_565 . 103.05(9) ?
C1 Sn1 Cl2 2_665 . 76.95(9) ?
C1 Sn1 Cl2 . . 76.95(9) ?
C1 Sn1 Cl2 3_565 . 76.95(9) ?
Cl1 Sn1 Cl2 . . 180.0 ?
C8 Sn2 C8 2_665 . 116.46(6) ?
C8 Sn2 C8 2_665 3_565 116.46(6) ?
C8 Sn2 C8 . 3_565 116.46(6) ?
C8 Sn2 Cl2 2_665 . 100.98(9) ?
C8 Sn2 Cl2 . . 100.98(9) ?
C8 Sn2 Cl2 3_565 . 100.98(9) ?
C8 Sn2 Cl1 2_665 1_556 79.02(9) ?
C8 Sn2 Cl1 . 1_556 79.02(9) ?
C8 Sn2 Cl1 3_565 1_556 79.02(9) ?
Cl2 Sn2 Cl1 . 1_556 180.0 ?
Sn2 Cl2 Sn1 . . 180.0 ?
C2 C1 Sn1 . . 111.2(2) ?
C2 C1 H1A . . 109.4 ?
Sn1 C1 H1A . . 109.4 ?
C2 C1 H1B . . 109.4 ?
Sn1 C1 H1B . . 109.4 ?
H1A C1 H1B . . 108.0 ?
C3 C2 C7 . . 118.4(3) ?
C3 C2 C1 . . 120.9(3) ?
C7 C2 C1 . . 120.7(3) ?
C4 C3 C2 . . 121.1(3) ?
C4 C3 H3 . . 119.5 ?
C2 C3 H3 . . 119.5 ?
C3 C4 C5 . . 120.5(3) ?
C3 C4 H4 . . 119.8 ?
C5 C4 H4 . . 119.8 ?
C4 C5 C6 . . 119.0(3) ?
C4 C5 H5 . . 120.5 ?
C6 C5 H5 . . 120.5 ?
C7 C6 C5 . . 120.5(3) ?
C7 C6 H6 . . 119.8 ?
C5 C6 H6 . . 119.8 ?
C6 C7 C2 . . 120.6(3) ?
C6 C7 H7 . . 119.7 ?
C2 C7 H7 . . 119.7 ?
C9 C8 Sn2 . . 110.7(2) ?
C9 C8 H8A . . 109.5 ?
Sn2 C8 H8A . . 109.5 ?
C9 C8 H8B . . 109.5 ?
Sn2 C8 H8B . . 109.5 ?
H8A C8 H8B . . 108.1 ?
C10 C9 C14 . . 117.0(3) ?
C10 C9 C8 . . 122.9(3) ?
C14 C9 C8 . . 120.1(3) ?
C9 C10 C11 . . 121.4(3) ?
C9 C10 H10 . . 119.3 ?
C11 C10 H10 . . 119.3 ?
C12 C11 C10 . . 120.5(3) ?
C12 C11 H11 . . 119.7 ?
C10 C11 H11 . . 119.7 ?
C13 C12 C11 . . 118.9(3) ?
C13 C12 H12 . . 120.5 ?
C11 C12 H12 . . 120.5 ?
C12 C13 C14 . . 120.6(3) ?
C12 C13 H13 . . 119.7 ?
C14 C13 H13 . . 119.7 ?
C13 C14 C9 . . 121.6(3) ?
C13 C14 H14 . . 119.2 ?
C9 C14 H14 . . 119.2 ?

loop_
_geom_bond_atom_site_label_1
_geom_bond_atom_site_label_2
_geom_bond_site_symmetry_2
_geom_bond_distance
_geom_bond_publ_flag
Sn1 C1 2_665 2.146(3) ?
Sn1 C1 . 2.146(3) y
Sn1 C1 3_565 2.146(3) ?
Sn1 Cl1 . 2.392(2) yes
Sn1 Cl2 . 3.475(2) n
Sn2 C8 2_665 2.143(3) ?
Sn2 C8 . 2.143(3) y
Sn2 C8 3_565 2.143(3) ?
Sn2 Cl2 . 2.403(2) yes
Sn2 Cl1 1_556 3.418(2) n
C1 C2 . 1.497(4) ?
C1 H1A . 0.9900 ?
C1 H1B . 0.9900 ?
C2 C3 . 1.387(4) ?
C2 C7 . 1.398(4) ?
C3 C4 . 1.381(4) ?
C3 H3 . 0.9500 ?
C4 C5 . 1.383(5) ?
C4 H4 . 0.9500 ?
C5 C6 . 1.396(5) ?
C5 H5 . 0.9500 ?
C6 C7 . 1.379(5) ?
C6 H6 . 0.9500 ?
C7 H7 . 0.9500 ?
C8 C9 . 1.494(5) ?
C8 H8A . 0.9900 ?
C8 H8B . 0.9900 ?
C9 C10 . 1.387(4) ?
C9 C14 . 1.400(4) ?
C10 C11 . 1.389(5) ?
C10 H10 . 0.9500 ?
C11 C12 . 1.383(5) ?
C11 H11 . 0.9500 ?
C12 C13 . 1.373(5) ?
C12 H12 . 0.9500 ?
C13 C14 . 1.381(5) ?
C13 H13 . 0.9500 ?
C14 H14 . 0.9500 ?

loop_
_geom_torsion_atom_site_label_1
_geom_torsion_atom_site_label_2
_geom_torsion_atom_site_label_3
_geom_torsion_atom_site_label_4
_geom_torsion_site_symmetry_1
_geom_torsion_site_symmetry_2
_geom_torsion_site_symmetry_3
_geom_torsion_site_symmetry_4
_geom_torsion
_geom_torsion_publ_flag
C1 Sn1 C1 C2 2_665 . . . -41.4(3) ?
C1 Sn1 C1 C2 3_565 . . . -178.70(16) ?
Cl1 Sn1 C1 C2 . . . . 69.9(2) ?
Cl2 Sn1 C1 C2 . . . . -110.1(2) ?
Sn1 C1 C2 C3 . . . . -101.4(3) ?
Sn1 C1 C2 C7 . . . . 78.1(3) ?
C7 C2 C3 C4 . . . . -0.7(5) ?
C1 C2 C3 C4 . . . . 178.8(3) ?
C2 C3 C4 C5 . . . . 0.0(5) ?
C3 C4 C5 C6 . . . . 0.6(6) ?
C4 C5 C6 C7 . . . . -0.5(5) ?
C5 C6 C7 C2 . . . . -0.2(5) ?
C3 C2 C7 C6 . . . . 0.8(5) ?
C1 C2 C7 C6 . . . . -178.7(3) ?
C8 Sn2 C8 C9 2_665 . . . -31.7(3) ?
C8 Sn2 C8 C9 3_565 . . . -175.18(15) ?
Cl2 Sn2 C8 C9 . . . . 76.6(2) ?
Cl1 Sn2 C8 C9 1_556 . . . -103.4(2) ?
Sn2 C8 C9 C10 . . . . -92.7(3) ?
Sn2 C8 C9 C14 . . . . 84.8(3) ?
C14 C9 C10 C11 . . . . 0.1(5) ?
C8 C9 C10 C11 . . . . 177.7(3) ?
C9 C10 C11 C12 . . . . 1.2(5) ?
C10 C11 C12 C13 . . . . -1.3(5) ?
C11 C12 C13 C14 . . . . 0.2(5) ?
C12 C13 C14 C9 . . . . 1.1(5) ?
C10 C9 C14 C13 . . . . -1.2(5) ?
C8 C9 C14 C13 . . . . -178.9(3) ?
